data_2009661
loop_
_publ_author_name
'Lepp\"a-aho, J.'

_publ_section_title
;
 Nd~2~(OH)~2~(CrO~4~)~2~ and [Tb~2~(CrO~4~)~3~(H~2~O)~5~].2H~2~O
;
_journal_issue 5
_journal_name_full 'Acta Crystallographica Section C'
_journal_page_first 663
_journal_page_last 666
_journal_paper_doi 10.1107/S0108270193010042
_journal_volume 50
_journal_year 1994
_chemical_formula_moiety 'Nd2 (O1 H1 )2 (Cr1 O4 )2'
_chemical_formula_sum 'Cr2 H2 Nd2 O10'
_chemical_formula_weight 554.48
_symmetry_cell_setting monoclinic
_symmetry_space_group_name_Hall '-P 2ybc'
_symmetry_space_group_name_H-M 'P 1 21/c 1'
_atom_type_scat_source 'IntTabIV Tables 2.2A and 2.3.1'
_cell_angle_alpha 90.
_cell_angle_beta 136.610(10)
_cell_angle_gamma 90.
_cell_formula_units_Z 4
_cell_length_a 8.416(2)
_cell_length_b 11.425(3)
_cell_length_c 12.360(2)
_cell_measurement_reflns_used 25
_cell_measurement_temperature 296
_cell_measurement_theta_max 17.55
_cell_measurement_theta_min 7.52
_cell_volume 816.4(4)
_diffrn_measurement_device 'Enraf-Nonius CAD-4'
_diffrn_measurement_method \w/2\q
_diffrn_radiation_type MoK\a
_diffrn_radiation_wavelength 0.71073
_diffrn_reflns_limit_h_max 13
_diffrn_reflns_limit_h_min 0
_diffrn_reflns_limit_k_max 18
_diffrn_reflns_limit_k_min 0
_diffrn_reflns_limit_l_max 19
_diffrn_reflns_limit_l_min -19
_diffrn_reflns_number 3734
_diffrn_reflns_theta_max 35
_diffrn_standards_decay_% none
_diffrn_standards_interval_time 60
_diffrn_standards_number 2
_exptl_absorpt_coefficient_mu 15.137
_exptl_absorpt_correction_T_max 1.2217
_exptl_absorpt_correction_T_min 0.8477
_exptl_absorpt_correction_type 'empirical (DIFABS; Walker & Stuart, 1983)'
_exptl_crystal_colour brown
_exptl_crystal_density_diffrn 4.51
_exptl_crystal_description parallelepipedon
_exptl_crystal_size_max 0.05
_exptl_crystal_size_mid 0.05
_exptl_crystal_size_min 0.04
_refine_diff_density_max 2.152
_refine_diff_density_min -2.094
_refine_ls_extinction_method none
_refine_ls_goodness_of_fit_obs 4.957
_refine_ls_hydrogen_treatment noref
_refine_ls_number_parameters 127
_refine_ls_number_reflns 2139
_refine_ls_R_factor_obs 0.041
_refine_ls_shift/esd_max 0.00
_refine_ls_structure_factor_coef F
_refine_ls_weighting_scheme unit
_refine_ls_wR_factor_obs 0.048
_reflns_number_observed 2139
_reflns_number_total 3734
_reflns_observed_criterion I>3\s(I)
_cod_data_source_file ab1084.cif
_cod_data_source_block ab1084_structure_1_of_2
_cod_depositor_comments
;
The following automatic conversions were performed:

'_refine_ls_weighting_scheme' value '1' was changed to 'unit'.

Automatic conversion script
Id: cif_fix_values 3143 2015-03-26 13:38:13Z robertas 
;
_cod_original_cell_volume 816.5(4)
_cod_original_sg_symbol_H-M 'P 21/c'
_cod_original_formula_sum 'H2 Cr2 Nd2 O10'
_cod_database_code 2009661

loop_
_atom_site_label
_atom_site_fract_x
_atom_site_fract_y
_atom_site_fract_z
_atom_site_U_iso_or_equiv
Nd1 .52780(6) .44536(5) .15751(4) .00177(5)
Nd2 .10262(6) .42402(5) .18301(4) .00165(5)
Cr1 .1290(2) .17830(10) -.00510(10) .0018(2)
Cr2 .6776(2) .1886(2) .03580(10) .0018(2)
O1 .2140(10) .3171(7) .0594(7) .0030(8)
O2 .2140(10) .1358(8) -.0824(7) .0040(8)
O3 -.1550(10) .1763(9) -.1456(7) .0040(10)
O4 .2390(10) .0914(8) .1410(8) .0050(10)
O5 .9300(10) .2337(8) .1147(8) .0040(10)
O6 .5230(10) .1196(7) -.1371(7) .0031(9)
O7 .5330(10) .3039(8) .0057(7) .0040(10)
O8 .7310(10) .0998(7) .1628(7) .0040(10)
O(OH)1 .2273(9) .5561(7) .0986(6) .0022(8)
O(OH)2 .2210(10) .4886(8) -.1305(7) .0035(9)

loop_
_geom_angle_atom_site_label_1
_geom_angle_atom_site_label_2
_geom_angle_atom_site_label_3
_geom_angle
_geom_angle_publ_flag
O1 Cr1 O2 109.9(5) yes
O1 Cr1 O3 107.8(4) yes
O1 Cr1 O4 110.1(4) yes
O2 Cr1 O3 107.4(4) yes
O2 Cr1 O4 109.3(5) yes
O3 Cr1 O4 112.3(5) yes
O5 Cr2 O6 111.8(5) yes
O5 Cr2 O7 108.0(5) yes
O5 Cr2 O8 106.9(4) yes
O6 Cr2 O7 109.0(3) yes
O6 Cr2 O8 110.3(4) yes
O7 Cr2 O8 110.8(5) yes

loop_
_geom_bond_atom_site_label_1
_geom_bond_atom_site_label_2
_geom_bond_distance
_geom_bond_publ_flag
Nd1 O1 2.436(8) yes
Nd1 O3 2.353(7) yes
Nd1 O4 2.395(8) yes
Nd1 O6 2.670(10) yes
Nd1 O7 2.500(10) yes
Nd1 O(OH)1 2.419(8) yes
Nd1 O(OH)2 2.495(6) yes
Nd1 O(OH)2 2.480(10) yes
Nd2 O1 2.610(10) yes
Nd2 O2 2.409(9) yes
Nd2 O5 2.401(9) yes
Nd2 O6 2.505(7) yes
Nd2 O8 2.398(8) yes
Nd2 O(OH)1 2.461(9) yes
Nd2 O(OH)1 2.415(5) yes
Nd2 O(OH)2 2.505(9) yes
Cr1 O1 1.683(8) yes
Cr1 O2 1.630(10) yes
Cr1 O3 1.643(6) yes
Cr1 O4 1.640(10) yes
Cr2 O5 1.650(9) yes
Cr2 O6 1.686(7) yes
Cr2 O7 1.643(9) yes
Cr2 O8 1.640(10) yes
